data_7047269
loop_
_publ_author_name
'Li, Mengxue'
'Gul, Salma'
'Tian, Dan'
'Zhou, Enlong'
'Wang, Yangbo'
'Han, Yingdong'
'Yin, Lisha'
'Huang, Ling'

_publ_section_title
;
 Erbium(iii)-based metal-organic frameworks with tunable upconversion
 emissions.
;
_journal_issue 37
_journal_name_full 'Dalton transactions (Cambridge, England : 2003)'
_journal_page_first 12868
_journal_page_last 12872
_journal_paper_doi 10.1039/c8dt02329h
_journal_volume 47
_journal_year 2018
_chemical_formula_sum 'C19 H15 Er0.6 O12.5 Yb0.9'
_chemical_formula_weight 699.39
_space_group_crystal_system orthorhombic
_space_group_IT_number 72
_space_group_name_Hall '-I 2 2c'
_space_group_name_H-M_alt 'I b a m'
_symmetry_space_group_name_Hall '-I 2 2c'
_symmetry_space_group_name_H-M 'I b a m'
_atom_sites_solution_hydrogens geom
_audit_creation_method SHELXL-2014/7
_audit_update_record
;
2018-05-16 deposited with the CCDC.
2018-08-15 downloaded from the CCDC.
;
_cell_angle_alpha 90
_cell_angle_beta 90
_cell_angle_gamma 90
_cell_formula_units_Z 8
_cell_length_a 23.106(3)
_cell_length_b 11.6464(14)
_cell_length_c 18.610(2)
_cell_measurement_reflns_used 6463
_cell_measurement_temperature 298(2)
_cell_measurement_theta_max 28.0101
_cell_measurement_theta_min 2.1888
_cell_volume 5008.0(10)
_computing_structure_refinement 'SHELXL-2014/7 (Sheldrick, 2014)'
_diffrn_ambient_temperature 298(2)
_diffrn_measured_fraction_theta_full 0.995
_diffrn_measured_fraction_theta_max 0.994
_diffrn_measurement_device_type 'Bruker APEX II'
_diffrn_measurement_method '\f & \w scans'
_diffrn_radiation_type MoK\a
_diffrn_radiation_wavelength 0.71073
_diffrn_reflns_av_R_equivalents 0.0803
_diffrn_reflns_av_unetI/netI 0.0512
_diffrn_reflns_Laue_measured_fraction_full 0.995
_diffrn_reflns_Laue_measured_fraction_max 0.994
_diffrn_reflns_limit_h_max 30
_diffrn_reflns_limit_h_min -30
_diffrn_reflns_limit_k_max 15
_diffrn_reflns_limit_k_min -13
_diffrn_reflns_limit_l_max 24
_diffrn_reflns_limit_l_min -24
_diffrn_reflns_number 21006
_diffrn_reflns_point_group_measured_fraction_full 0.995
_diffrn_reflns_point_group_measured_fraction_max 0.994
_diffrn_reflns_theta_full 25.242
_diffrn_reflns_theta_max 28.332
_diffrn_reflns_theta_min 2.811
_exptl_absorpt_coefficient_mu 5.405
_exptl_absorpt_correction_T_max 0.734
_exptl_absorpt_correction_T_min 0.650
_exptl_absorpt_correction_type multi-scan
_exptl_absorpt_process_details
;
SADABS - Bruker AXS area detector scaling and absorption correction
;
_exptl_crystal_colour colorless
_exptl_crystal_density_diffrn 1.855
_exptl_crystal_description Block
_exptl_crystal_F_000 2662
_exptl_crystal_size_max 0.250
_exptl_crystal_size_mid 0.250
_exptl_crystal_size_min 0.230
_refine_diff_density_max 2.139
_refine_diff_density_min -2.289
_refine_diff_density_rms 0.216
_refine_ls_extinction_coef 0.00019(5)
_refine_ls_extinction_expression Fc^*^=kFc[1+0.001xFc^2^\l^3^/sin(2\q)]^-1/4^
_refine_ls_extinction_method 'SHELXL-2014/7 (Sheldrick 2014'
_refine_ls_goodness_of_fit_ref 0.992
_refine_ls_hydrogen_treatment constr
_refine_ls_matrix_type full
_refine_ls_number_parameters 175
_refine_ls_number_reflns 3214
_refine_ls_number_restraints 19
_refine_ls_restrained_S_all 0.992
_refine_ls_R_factor_all 0.0918
_refine_ls_R_factor_gt 0.0547
_refine_ls_shift/su_max 0.000
_refine_ls_shift/su_mean 0.000
_refine_ls_structure_factor_coef Fsqd
_refine_ls_weighting_details 'w=1/[\s^2^(Fo^2^)+(0.0690P)^2^+123.2903P] where P=(Fo^2^+2Fc^2^)/3'
_refine_ls_weighting_scheme calc
_refine_ls_wR_factor_gt 0.1316
_refine_ls_wR_factor_ref 0.1539
_reflns_Friedel_coverage 0.000
_reflns_number_gt 2195
_reflns_number_total 3214
_reflns_threshold_expression 'I > 2\s(I)'
_cod_data_source_file c8dt02329h2.cif
_cod_data_source_block 1_sq
_cod_depositor_comments 'Adding full bibliography for 7047269.cif.'
_cod_original_cell_volume 5008.1(11)
_cod_original_formula_sum 'C19 H15 Er0.60 O12.50 Yb0.90'
_cod_database_code 7047269
_shelx_shelxl_version_number 2014/7
_shelx_space_group_comment
;
The symmetry employed for this shelxl refinement is uniquely defined
by the following loop, which should always be used as a source of
symmetry information in preference to the above space-group names.
They are only intended as comments.
;
_shelx_estimated_absorpt_t_min 0.345
_shelx_estimated_absorpt_t_max 0.369

loop_
_space_group_symop_operation_xyz
'x, y, z'
'-x, -y, z'
'-x+1/2, y+1/2, -z'
'x+1/2, -y+1/2, -z'
'x+1/2, y+1/2, z+1/2'
'-x+1/2, -y+1/2, z+1/2'
'-x+1, y+1, -z+1/2'
'x+1, -y+1, -z+1/2'
'-x, -y, -z'
'x, y, -z'
'x-1/2, -y-1/2, z'
'-x-1/2, y-1/2, z'
'-x+1/2, -y+1/2, -z+1/2'
'x+1/2, y+1/2, -z+1/2'
'x, -y, z+1/2'
'-x, y, z+1/2'

loop_
_atom_site_label
_atom_site_type_symbol
_atom_site_fract_x
_atom_site_fract_y
_atom_site_fract_z
_atom_site_U_iso_or_equiv
_atom_site_adp_type
_atom_site_occupancy
_atom_site_site_symmetry_order
_atom_site_calc_flag
_atom_site_refinement_flags_posn
_atom_site_refinement_flags_adp
_atom_site_refinement_flags_occupancy
_atom_site_disorder_assembly
_atom_site_disorder_group
Er1 Er 0.18590(2) 0.16858(5) 0.0000 0.0329(2) Uani 0.4016 2 d S T P A 1
Er2 Er 0.0000 0.0000 0.2500 0.0539(3) Uani 0.4016 4 d S T P A 1
Yb1 Yb 0.18590(2) 0.16858(5) 0.0000 0.0329(2) Uani 0.5984 2 d S T P A 1
Yb2 Yb 0.0000 0.0000 0.2500 0.0539(3) Uani 0.5984 4 d S T P A 1
O1 O 0.0667(3) 0.0338(6) 0.1649(3) 0.0427(16) Uani 1 1 d . . . A 1
O2 O 0.1239(3) 0.1180(7) 0.0871(3) 0.0470(17) Uani 1 1 d . . . A 1
O3 O 0.2601(3) 0.1345(6) 0.0874(4) 0.0478(17) Uani 1 1 d . . . A 1
O4 O 0.2255(4) 0.3056(6) 0.0768(4) 0.059(2) Uani 1 1 d . . . A 1
O6 O 0.1175(6) 0.3143(10) 0.0000 0.071(3) Uani 1 2 d S T P A 1
O7 O 0.1946(5) -0.0300(8) 0.0000 0.055(3) Uani 1 2 d S T P A 1
C4 C 0.2932(4) 0.2778(8) 0.1710(5) 0.036(2) Uani 1 1 d . . . A 1
C7 C 0.1096(4) 0.0942(8) 0.1507(5) 0.0349(19) Uani 1 1 d . . . A 1
C1 C 0.1452(4) 0.1400(8) 0.2117(4) 0.0307(18) Uani 1 1 d . . . A 1
C8 C 0.2584(4) 0.2384(8) 0.1080(5) 0.036(2) Uani 1 1 d . . . A 1
C5 C 0.2956(4) 0.3954(8) 0.1845(4) 0.0331(18) Uani 1 1 d . . . A 1
H5 H 0.2764 0.4460 0.1540 0.040 Uiso 1 1 calc R U . A 1
C6 C 0.1735(3) 0.0617(7) 0.2569(5) 0.0287(17) Uani 1 1 d . . . A 1
C2 C 0.1488(4) 0.2577(8) 0.2248(5) 0.041(2) Uani 1 1 d . . . A 1
H2 H 0.1309 0.3095 0.1940 0.049 Uiso 1 1 calc R U . A 1
C3 C 0.3207(4) 0.2028(8) 0.2158(5) 0.041(2) Uani 1 1 d . . . A 1
H3 H 0.3189 0.1244 0.2066 0.049 Uiso 1 1 calc R U . A 1
C12 C 0.1847(7) -0.1703(15) 0.0000 0.058(4) Uani 1 2 d S T P A 1
H12A H 0.1891 -0.1993 0.0480 0.087 Uiso 0.5 1 calc R U P A 1
H12B H 0.2128 -0.2058 -0.0309 0.087 Uiso 0.5 1 calc R U P A 1
H12C H 0.1465 -0.1874 -0.0171 0.087 Uiso 0.5 1 calc R U P A 1
O5 O 0.0257(6) 0.1868(12) 0.3003(8) 0.052(4) Uani 0.5 1 d . U P B 2
C9 C 0.0000 0.232(3) 0.2500 0.063(6) Uani 0.5 2 d DS TU P B 2
C10 C 0.0000 0.363(3) 0.2500 0.070(6) Uani 0.5 2 d DS TU P B 2
C11 C 0.0044(13) 0.438(2) 0.3132(16) 0.082(6) Uani 0.5 1 d . U P B 2
H11 H 0.0136 0.4032 0.3569 0.099 Uiso 0.5 1 calc R U P B 2
O1W O 0.3633(7) 0.0038(17) 0.0911(13) 0.091(7) Uani 0.5 1 d . . P C 2

loop_
_atom_site_aniso_label
_atom_site_aniso_U_11
_atom_site_aniso_U_22
_atom_site_aniso_U_33
_atom_site_aniso_U_23
_atom_site_aniso_U_13
_atom_site_aniso_U_12
Er1 0.0392(3) 0.0403(3) 0.0192(3) 0.000 0.000 -0.0058(3)
Er2 0.0197(4) 0.1201(9) 0.0221(4) 0.000 0.000 0.000
Yb1 0.0392(3) 0.0403(3) 0.0192(3) 0.000 0.000 -0.0058(3)
Yb2 0.0197(4) 0.1201(9) 0.0221(4) 0.000 0.000 0.000
O1 0.032(3) 0.072(5) 0.024(3) -0.002(3) 0.001(3) -0.012(3)
O2 0.043(4) 0.078(5) 0.020(3) 0.004(3) 0.001(3) -0.014(4)
O3 0.058(4) 0.049(4) 0.037(3) -0.011(3) -0.014(3) 0.003(3)
O4 0.088(6) 0.045(4) 0.045(4) -0.006(3) -0.028(4) 0.002(4)
O6 0.086(9) 0.068(8) 0.060(7) 0.000 0.000 0.002(7)
O7 0.087(8) 0.039(5) 0.040(6) 0.000 0.000 -0.003(5)
C4 0.032(5) 0.046(5) 0.030(4) 0.001(4) -0.002(4) -0.007(4)
C7 0.029(4) 0.045(5) 0.030(4) -0.004(4) -0.001(4) -0.001(4)
C1 0.025(4) 0.048(5) 0.019(4) -0.002(3) 0.004(3) -0.001(4)
C8 0.043(5) 0.041(5) 0.025(4) -0.001(4) 0.001(4) -0.011(4)
C5 0.037(5) 0.039(5) 0.023(4) -0.001(3) -0.002(4) -0.001(4)
C6 0.026(4) 0.033(4) 0.027(4) -0.002(3) 0.007(3) -0.003(3)
C2 0.049(6) 0.040(5) 0.033(5) -0.002(4) -0.007(4) 0.005(4)
C3 0.050(6) 0.035(4) 0.037(5) -0.001(4) 0.004(4) -0.004(4)
C12 0.069(11) 0.079(11) 0.026(7) 0.000 0.000 0.026(10)
O5 0.052(8) 0.046(8) 0.059(9) 0.000(7) 0.017(7) -0.012(6)
C9 0.041(10) 0.092(13) 0.056(11) 0.000 0.027(10) 0.000
C10 0.054(10) 0.097(13) 0.058(11) 0.000 0.020(10) 0.000
C11 0.076(12) 0.098(14) 0.072(12) 0.006(9) 0.015(11) 0.004(9)
O1W 0.058(10) 0.084(12) 0.130(18) -0.060(13) -0.014(11) 0.014(10)

loop_
_atom_type_symbol
_atom_type_description
_atom_type_scat_dispersion_real
_atom_type_scat_dispersion_imag
_atom_type_scat_source
C C 0.0033 0.0016 'International Tables Vol C Tables 4.2.6.8 and 6.1.1.4'
Er Er -0.2586 4.9576 'International Tables Vol C Tables 4.2.6.8 and 6.1.1.4'
H H 0.0000 0.0000 'International Tables Vol C Tables 4.2.6.8 and 6.1.1.4'
O O 0.0106 0.0060 'International Tables Vol C Tables 4.2.6.8 and 6.1.1.4'
Yb Yb -0.3850 5.5486 'International Tables Vol C Tables 4.2.6.8 and 6.1.1.4'

loop_
_geom_angle_atom_site_label_1
_geom_angle_atom_site_label_2
_geom_angle_atom_site_label_3
_geom_angle
_geom_angle_site_symmetry_1
_geom_angle_site_symmetry_3
O2 Er1 O2 92.6(3) 10 .
O2 Er1 O6 75.9(3) 10 .
O2 Er1 O6 75.9(3) . .
O2 Er1 O7 78.1(3) 10 .
O2 Er1 O7 78.1(3) . .
O6 Er1 O7 142.0(4) . .
O2 Er1 O4 89.3(3) 10 10
O2 Er1 O4 151.0(3) . 10
O6 Er1 O4 76.5(3) . 10
O7 Er1 O4 130.4(3) . 10
O2 Er1 O4 151.0(3) 10 .
O2 Er1 O4 89.3(3) . .
O6 Er1 O4 76.5(3) . .
O7 Er1 O4 130.4(3) . .
O4 Er1 O4 75.7(4) 10 .
O2 Er1 O3 154.7(3) 10 .
O2 Er1 O3 85.6(3) . .
O6 Er1 O3 127.5(2) . .
O7 Er1 O3 76.9(3) . .
O4 Er1 O3 104.4(3) 10 .
O4 Er1 O3 54.3(2) . .
O2 Er1 O3 85.6(3) 10 10
O2 Er1 O3 154.7(3) . 10
O6 Er1 O3 127.5(2) . 10
O7 Er1 O3 76.9(3) . 10
O4 Er1 O3 54.3(2) 10 10
O4 Er1 O3 104.4(3) . 10
O3 Er1 O3 85.5(4) . 10
O2 Er1 C8 177.4(3) 10 .
O2 Er1 C8 86.5(3) . .
O6 Er1 C8 101.5(3) . .
O7 Er1 C8 104.1(3) . .
O4 Er1 C8 90.3(3) 10 .
O4 Er1 C8 26.7(3) . .
O3 Er1 C8 27.6(3) . .
O3 Er1 C8 96.2(3) 10 .
O2 Er1 C8 86.5(3) 10 10
O2 Er1 C8 177.4(3) . 10
O6 Er1 C8 101.5(3) . 10
O7 Er1 C8 104.1(3) . 10
O4 Er1 C8 26.7(3) 10 10
O4 Er1 C8 90.3(3) . 10
O3 Er1 C8 96.3(3) . 10
O3 Er1 C8 27.6(3) 10 10
C8 Er1 C8 94.3(4) . 10
O1 Er2 O1 159.8(4) 2 8_445
O1 Er2 O1 93.3(3) 2 7_445
O1 Er2 O1 90.3(3) 8_445 7_445
O1 Er2 O1 90.3(3) 2 .
O1 Er2 O1 93.3(3) 8_445 .
O1 Er2 O1 159.8(4) 7_445 .
C7 O1 Er2 142.7(6) . .
C7 O2 Er1 154.7(6) . .
C8 O3 Er1 91.4(6) . .
C8 O4 Er1 95.5(5) . .
C12 O7 Er1 167.1(10) . .
C3 C4 C5 120.0(8) . .
C3 C4 C8 122.2(9) . .
C5 C4 C8 117.7(8) . .
O1 C7 O2 122.1(8) . .
O1 C7 C1 118.6(8) . .
O2 C7 C1 119.3(8) . .
C2 C1 C6 120.4(8) . .
C2 C1 C7 121.0(8) . .
C6 C1 C7 118.6(8) . .
O4 C8 O3 118.7(8) . .
O4 C8 C4 120.3(8) . .
O3 C8 C4 120.8(9) . .
O4 C8 Er1 57.8(5) . .
O3 C8 Er1 61.0(5) . .
C4 C8 Er1 174.8(7) . .
C4 C5 C6 120.9(8) . 13
C5 C6 C1 118.3(8) 13 .
C5 C6 C6 119.3(8) 13 8_445
C1 C6 C6 122.4(9) . 8_445
C3 C2 C1 119.7(9) 13 .
C4 C3 C2 120.7(9) . 13
O5 C9 O5 129(3) 7_445 .
O5 C9 C10 115.5(15) 7_445 .
O5 C9 C10 115.5(15) . .
C11 C10 C11 107(3) 7_445 .
C11 C10 C9 126.5(15) 7_445 .
C11 C10 C9 126.5(15) . .
C11 C11 C10 125.4(17) 2_565 .

loop_
_geom_bond_atom_site_label_1
_geom_bond_atom_site_label_2
_geom_bond_distance
_geom_bond_site_symmetry_2
Er1 O2 2.242(6) 10
Er1 O2 2.242(6) .
Er1 O6 2.319(13) .
Er1 O7 2.322(10) .
Er1 O4 2.330(7) 10
Er1 O4 2.330(7) .
Er1 O3 2.397(7) .
Er1 O3 2.397(7) 10
Er1 C8 2.740(9) .
Er1 C8 2.740(9) 10
Er2 O1 2.245(6) 2
Er2 O1 2.245(6) 8_445
Er2 O1 2.245(6) 7_445
Er2 O1 2.245(6) .
O1 C7 1.244(11) .
O2 C7 1.261(10) .
O3 C8 1.270(11) .
O4 C8 1.235(12) .
O7 C12 1.649(19) .
C4 C3 1.366(13) .
C4 C5 1.393(13) .
C4 C8 1.494(12) .
C7 C1 1.499(12) .
C1 C2 1.395(13) .
C1 C6 1.403(12) .
C5 C6 1.396(12) 13
C6 C5 1.396(12) 13
C6 C6 1.460(16) 8_445
C2 C3 1.388(13) 13
C3 C2 1.388(13) 13
O5 C9 1.23(2) .
C9 O5 1.23(2) 7_445
C9 C10 1.517(19) .
C10 C11 1.47(3) 7_445
C10 C11 1.47(3) .
C11 C11 1.47(5) 2_565
